data_7135608
loop_
_publ_author_name
'Shrivastav, Akash'
'Bhattacharya, Subrato'

_publ_section_title
;
 iClick reaction of a Cu(II) azido complex having a Schiff base ligand.
;
_journal_issue 30
_journal_name_full 'Chemical communications (Cambridge, England)'
_journal_page_first 7750
_journal_page_last 7754
_journal_paper_doi 10.1039/d6cc00423g
_journal_volume 62
_journal_year 2026
_chemical_formula_moiety '2(C9 H5 Cu0.5 N3 O)'
_chemical_formula_sum 'C18 H10 Cu N6 O2'
_chemical_formula_weight 405.86
_space_group_crystal_system monoclinic
_space_group_IT_number 4
_space_group_name_Hall 'P 2yb'
_space_group_name_H-M_alt 'P 1 21 1'
_atom_sites_solution_hydrogens geom
_atom_sites_solution_primary iterative
_audit_creation_date 2026-01-21
_audit_creation_method
;
Olex2 1.5
(compiled 2025.07.13 svn.rb7424aed for OlexSys, GUI svn.r7314)
;
_audit_update_record
;
2026-01-21 deposited with the CCDC.	2026-03-10 downloaded from the CCDC.
;
_cell_angle_alpha 90
_cell_angle_beta 97.257(4)
_cell_angle_gamma 90
_cell_formula_units_Z 4
_cell_length_a 12.1966(6)
_cell_length_b 8.9640(3)
_cell_length_c 15.6705(8)
_cell_measurement_reflns_used 4697
_cell_measurement_temperature 293(2)
_cell_measurement_theta_max 61.1520
_cell_measurement_theta_min 2.8200
_cell_volume 1699.54(13)
_computing_cell_refinement 'CrysAlisPro 1.171.44.136a (Rigaku OD, 2025)'
_computing_data_collection 'CrysAlisPro system (CCD 44.105a 64-bit (release 14-04-2025))'
_computing_data_reduction 'CrysAlisPro 1.171.44.136a (Rigaku OD, 2025)'
_computing_molecular_graphics 'Olex2 1.5 (Dolomanov et al., 2009)'
_computing_publication_material 'Olex2 1.5 (Dolomanov et al., 2009)'
_computing_structure_refinement 'SHELXL 2019/3 (Sheldrick, 2015)'
_computing_structure_solution 'olex2.solve 1.5 (Bourhis et al., 2015)'
_diffrn_ambient_temperature 293(2)
_diffrn_detector 'Hybrid Pixel Array Detector'
_diffrn_detector_area_resol_mean 10.0000
_diffrn_detector_type HyPix-Bantam
_diffrn_measured_fraction_theta_full 0.998
_diffrn_measured_fraction_theta_max 0.995
_diffrn_measurement_details
;
List of Runs (angles in degrees, time in seconds):

  # Type    Start    End  Width  t~exp~   \w     \q     \k     \f   Frames
#--------------------------------------------------------------------------
  1  \w     27.00 104.14   0.38    0.27    --   96.04 -77.00-180.00  203
  2  \w    -35.00  23.14   0.38    0.20    --   40.83 -11.00-180.00  153
  3  \w    -27.00  36.08   0.38    0.20    --   40.83 -32.00-120.00  166
  4  \w     28.00  82.34   0.38    0.27    --   96.04 -68.00-150.00  143
  5  \w     28.00  82.34   0.38    0.27    --   96.04 -68.00 -90.00  143
  6  \w     29.00  56.36   0.38    0.27    --   96.04 -50.00 -90.00   72
  7  \w    -27.00  36.08   0.38    0.20    --   40.83 -32.00   0.00  166
  8  \w     29.00  56.36   0.38    0.27    --   96.04 -50.00-150.00   72
  9  \w     51.00  77.22   0.38    0.27    --   96.04 -68.00   0.00   69
 10  \w     29.00  56.36   0.38    0.27    --   96.04 -50.00   0.00   72
 11  \w     29.00  56.36   0.38    0.27    --   96.04 -50.00  30.00   72
 12  \w     27.00 104.14   0.38    0.27    --   96.04 -77.00 150.00  203
 13  \w     47.00 107.80   0.38    0.20    --   40.83-151.00 147.00  160
 14  \w     47.00 130.22   0.38    0.27    --   96.04-151.00 147.00  219
 15  \w     44.00 126.08   0.38    0.27    --   96.04-145.00 -30.00  216
 16  \w     44.00 126.08   0.38    0.27    --   96.04-145.00 -30.00  216
 17  \w     44.00 126.08   0.38    0.27    --   96.04-145.00 -60.00  216
 18  \w     32.00 110.28   0.38    0.27    --   96.04-122.00 -51.00  206
 19  \w     41.00  98.76   0.38    0.20    --   40.83-138.00-180.00  152
 20  \w     32.00  86.72   0.38    0.20    --   40.83-122.00 -51.00  144
 21  \w     32.00 109.14   0.38    0.27    --   96.04-117.00-150.00  203
 22  \w     32.00 109.14   0.38    0.27    --   96.04-117.00 -30.00  203
 23  \w     32.00 109.14   0.38    0.27    --   96.04-117.00  30.00  203
 24  \w     23.00 105.08   0.38    0.27    --   96.04 -96.00  30.00  216
 25  \w     32.00 109.14   0.38    0.27    --   96.04-117.00 150.00  203
 26  \w     23.00 105.08   0.38    0.27    --   96.04 -96.00 150.00  216
 27  \w    105.00 169.22   0.38    0.27    --   96.04  96.00  90.00  169
 28  \w     81.00 162.70   0.38    0.27    --   96.04 145.00  90.00  215
 29  \w     81.00 162.70   0.38    0.27    --   96.04 145.00  90.00  215
 30  \w     81.00 162.70   0.38    0.27    --   96.04 145.00-150.00  215
 31  \w     76.00 162.64   0.38    0.27    --   96.04 151.00-168.00  228
 32  \w     81.00 162.70   0.38    0.27    --   96.04 145.00-180.00  215
 33  \w     81.00 162.70   0.38    0.27    --   96.04 145.00-180.00  215
 34  \w     81.00 162.70   0.38    0.27    --   96.04 145.00-150.00  215
 35  \w     99.00 158.66   0.38    0.27    --   96.04 117.00 -60.00  157
 36  \w    105.00 169.22   0.38    0.27    --   96.04  96.00 -90.00  169
 37  \w    105.00 169.22   0.38    0.27    --   96.04  96.00 -30.00  169
 38  \w    105.00 169.22   0.38    0.27    --   96.04  96.00   0.00  169
 39  \w     96.00 158.70   0.38    0.27    --   96.04 122.00  29.00  165
 40  \w     24.00 107.22   0.38    0.20    --   40.83  43.00  30.00  219
 41  \w     24.00 107.22   0.38    0.20    --   40.83  43.00  30.00  219
 42  \w     82.00 162.94   0.38    0.27    --   96.04  33.00  60.00  213
 43  \w     82.00 162.94   0.38    0.27    --   96.04  33.00 120.00  213
 44  \w     93.00 158.36   0.38    0.27    --   96.04  33.00   0.00  172
 45  \w     79.00 160.70   0.38    0.27    --   96.04  42.00 -60.00  215
 46  \w     71.00 168.28   0.38    0.27    --   96.04  17.00 -90.00  256
 47  \w    131.00 157.22   0.38    0.27    --   96.04  42.00-180.00   69
 48  \w     84.00 119.72   0.38    0.27    --   96.04  42.00-180.00   94
 49  \w     11.00  42.16   0.38    0.20    --   40.83  86.00-165.77   82
 50  \w     13.00  42.26   0.38    0.20    --   40.83  81.00 -83.63   77
 51  \w     12.00  42.02   0.38    0.20    --   40.83  83.00 -54.53   79
 52  \w     13.00  42.26   0.38    0.20    --   40.83  82.00 -27.60   77
 53  \w    -24.00  34.14   0.38    0.20    --  -40.83  11.00 -30.00  153
 54  \w    -28.00  30.14   0.38    0.20    --  -40.83  21.00   0.00  153
 55  \w    -37.00  26.08   0.38    0.20    --  -40.83  32.00  30.00  166
 56  \w    -28.00  30.14   0.38    0.20    --  -40.83  21.00 120.00  153
 57  \w    -61.00  24.88   0.38    0.20    --  -40.83  54.00-150.00  226
 58  \w    -47.00 -15.84   0.38    0.27    --  -82.50  42.00 -60.00   82
 59  \w    -85.00 -19.26   0.38    0.27    --  -82.50 122.00  29.00  173
 60  \w    -84.00 -10.66   0.38    0.20    --  -40.83 122.00  29.00  193
 61  \w   -104.00 -25.72   0.38    0.20    --  -40.83 151.00-168.00  206
 62  \w   -104.00 -25.72   0.38    0.20    --  -40.83 151.00-168.00  206
 63  \w   -105.00 -26.34   0.38    0.27    --  -82.50 151.00-168.00  207
 64  \w    -47.00 -15.84   0.38    0.27    --  -82.50  42.00  60.00   82
 65  \w   -109.00 -29.20   0.38    0.20    --  -40.83 -32.00   0.00  210
 66  \w   -108.00 -17.94   0.38    0.20    --  -40.83 -65.00 120.00  237
 67  \w   -109.00 -14.00   0.38    0.20    --  -40.83 -77.00-180.00  250
 68  \w   -107.00 -24.92   0.38    0.20    --  -40.83 -43.00-180.00  216
 69  \w   -150.00 -58.80   0.38    0.27    --  -82.50 -68.00 -30.00  240
 70  \w   -151.00 -56.00   0.38    0.27    --  -82.50 -77.00  21.02  250
 71  \w   -146.00 -79.12   0.38    0.27    --  -82.50-117.00 -90.00  176
 72  \w   -146.00 -75.70   0.38    0.27    --  -82.50-122.00 -51.00  185
 73  \w   -109.00 -55.80   0.38    0.20    --  -40.83-151.00 147.00  140
 74  \w   -149.00 -56.28   0.38    0.27    --  -82.50-151.00 147.00  244
;
_diffrn_measurement_device 'four-circle diffractometer'
_diffrn_measurement_device_type 'XtaLAB Synergy, Dualflex, HyPix-Bantam'
_diffrn_measurement_method '\w scans'
_diffrn_orient_matrix_type 'CrysAlisPro convention (1999,Acta A55,543-557)'
_diffrn_orient_matrix_UB_11 0.0815218000
_diffrn_orient_matrix_UB_12 0.0238746000
_diffrn_orient_matrix_UB_13 -0.0662684000
_diffrn_orient_matrix_UB_21 -0.0970180000
_diffrn_orient_matrix_UB_22 0.0412498000
_diffrn_orient_matrix_UB_23 -0.0686650000
_diffrn_orient_matrix_UB_31 0.0124746000
_diffrn_orient_matrix_UB_32 0.1651301000
_diffrn_orient_matrix_UB_33 0.0267065000
_diffrn_radiation_monochromator mirror
_diffrn_radiation_probe x-ray
_diffrn_radiation_type 'Cu K\a'
_diffrn_radiation_wavelength 1.54184
_diffrn_reflns_av_R_equivalents 0.1215
_diffrn_reflns_av_unetI/netI 0.0900
_diffrn_reflns_Laue_measured_fraction_full 0.998
_diffrn_reflns_Laue_measured_fraction_max 0.995
_diffrn_reflns_limit_h_max 14
_diffrn_reflns_limit_h_min -14
_diffrn_reflns_limit_k_max 10
_diffrn_reflns_limit_k_min -9
_diffrn_reflns_limit_l_max 18
_diffrn_reflns_limit_l_min -18
_diffrn_reflns_number 31732
_diffrn_reflns_point_group_measured_fraction_full 0.866
_diffrn_reflns_point_group_measured_fraction_max 0.861
_diffrn_reflns_theta_full 67.684
_diffrn_reflns_theta_max 68.189
_diffrn_reflns_theta_min 4.338
_diffrn_source 'micro-focus sealed X-ray tube'
_diffrn_source_type 'PhotonJet (Cu) X-ray Source'
_exptl_absorpt_coefficient_mu 2.057
_exptl_absorpt_correction_T_max 0.81264
_exptl_absorpt_correction_T_min 0.80568
_exptl_absorpt_correction_type multi-scan
_exptl_absorpt_process_details
;
CrysAlisPro 1.171.44.136a (Rigaku Oxford Diffraction, 2025)
Spherical absorption correction
using equivalent radius and absorption coefficient.
Empirical absorption correction using spherical harmonics,
implemented in SCALE3 ABSPACK scaling algorithm.
;
_exptl_crystal_colour 'dark green'
_exptl_crystal_colour_modifier dark
_exptl_crystal_colour_primary green
_exptl_crystal_density_diffrn 1.586
_exptl_crystal_description block
_exptl_crystal_F_000 820
_exptl_crystal_size_max 0.11
_exptl_crystal_size_mid 0.08
_exptl_crystal_size_min 0.05
_exptl_crystal_size_rad 0.400
_refine_diff_density_max 1.401
_refine_diff_density_min -0.812
_refine_diff_density_rms 0.158
_refine_ls_abs_structure_details
;
 Flack x determined using 876 quotients [(I+)-(I-)]/[(I+)+(I-)]
 (Parsons, Flack and Wagner, Acta Cryst. B69 (2013) 249-259).
;
_refine_ls_abs_structure_Flack 0.06(5)
_refine_ls_extinction_method none
_refine_ls_goodness_of_fit_ref 1.016
_refine_ls_hydrogen_treatment constr
_refine_ls_matrix_type full
_refine_ls_number_parameters 487
_refine_ls_number_reflns 5360
_refine_ls_number_restraints 1
_refine_ls_restrained_S_all 1.016
_refine_ls_R_factor_all 0.1211
_refine_ls_R_factor_gt 0.0985
_refine_ls_shift/su_max 0.003
_refine_ls_shift/su_mean 0.000
_refine_ls_structure_factor_coef Fsqd
_refine_ls_weighting_details 'w=1/[\s^2^(Fo^2^)+(0.2000P)^2^] where P=(Fo^2^+2Fc^2^)/3'
_refine_ls_weighting_scheme calc
_refine_ls_wR_factor_gt 0.2569
_refine_ls_wR_factor_ref 0.2806
_reflns_Friedel_coverage 0.619
_reflns_Friedel_fraction_full 0.714
_reflns_Friedel_fraction_max 0.707
_reflns_number_gt 3875
_reflns_number_total 5360
_reflns_threshold_expression 'I > 2\s(I)'
_cod_data_source_file d6cc00423g2.cif
_cod_data_source_block na-42
_cod_depositor_comments 'Adding full bibliography for 7135607--7135612.cif.'
_cod_database_code 7135608
_shelx_shelxl_version_number 2019/3
_chemical_oxdiff_formula 'Cu H N O C '
_shelx_space_group_comment
;
The symmetry employed for this shelxl refinement is uniquely defined
by the following loop, which should always be used as a source of
symmetry information in preference to the above space-group names.
They are only intended as comments.
;
_cell_oxdiff_angle_alpha 89.9842(17)
_cell_oxdiff_angle_beta 90.010(4)
_cell_oxdiff_angle_gamma 90.113(4)
_cell_oxdiff_length_a 18.6273(18)
_cell_oxdiff_length_b 142.684(3)
_cell_oxdiff_length_c 8.96582(18)
_cell_oxdiff_measurement_reflns_used 3657
_cell_oxdiff_volume 23829(2)
_shelx_estimated_absorpt_t_max 0.904
_shelx_estimated_absorpt_t_min 0.805
_diffrn_oxdiff_digest_od_ed
;

;
_diffrn_oxdiff_measurement_exp_name NA-42.par
_olex2_refinement_description
;
1. Fixed Uiso
 At 1.2 times of:
  All C(H) groups
2.a Aromatic/amide H refined with riding coordinates:
 C35(H35), C17(H17), C21(H21), C8(H8), C4(H4), C5(H5), C11(H11), C16(H16),
 C33(H33), C3(H3), C30(H30), C23(H23), C26(H26), C29(H29), C15(H15), C18(H18),
 C36(H36), C22(H22), C12(H12), C34(H34)
;
_smtbx_masks_void_probe_radius 1.2
_smtbx_masks_void_truncation_radius 1.2
_olex2_submission_special_instructions 'No special instructions were received'
_oxdiff_exptl_absorpt_empirical_details
;
Empirical correction (ABSPACK) includes:
- Absorption correction using spherical harmonics
- Frame scaling
;
_oxdiff_exptl_absorpt_empirical_full_max 1.471
_oxdiff_exptl_absorpt_empirical_full_min 0.766

loop_
_space_group_symop_operation_xyz
'x, y, z'
'-x, y+1/2, -z'

loop_
_atom_site_label
_atom_site_type_symbol
_atom_site_fract_x
_atom_site_fract_y
_atom_site_fract_z
_atom_site_U_iso_or_equiv
_atom_site_adp_type
_atom_site_occupancy
_atom_site_site_symmetry_order
_atom_site_calc_flag
_atom_site_refinement_flags_posn
_atom_site_refinement_flags_adp
_atom_site_refinement_flags_occupancy
_atom_site_disorder_assembly
_atom_site_disorder_group
Cu2 Cu -0.07415(16) 0.5251(2) 0.12031(12) 0.0489(6) Uani 1 1 d . . . . .
Cu1 Cu 0.61872(16) 0.4815(2) 0.40584(13) 0.0510(6) Uani 1 1 d . . . . .
O1 O 0.7624(8) 0.5572(13) 0.4414(7) 0.058(3) Uani 1 1 d . . . . .
N1 N 0.5938(9) 0.3450(13) 0.5038(8) 0.050(3) Uani 1 1 d . . . . .
O3 O -0.2126(9) 0.4289(12) 0.1156(7) 0.061(3) Uani 1 1 d . . . . .
O4 O 0.1344(9) 0.4673(15) 0.3376(6) 0.070(3) Uani 1 1 d . . . . .
N5 N 0.4911(10) 0.3709(14) 0.3537(8) 0.052(3) Uani 1 1 d . . . . .
C25 C 0.0833(10) 0.5099(13) 0.2713(7) 0.041(3) Uani 1 1 d . . . . .
N12 N -0.0241(10) 0.4561(13) 0.2361(8) 0.055(3) Uani 1 1 d . . . . .
O2 O 0.4955(11) 0.5648(15) 0.1621(7) 0.078(4) Uani 1 1 d . . . . .
N2 N 0.6339(11) 0.3187(16) 0.5856(8) 0.060(3) Uani 1 1 d . . . . .
N10 N -0.0196(11) 0.8355(13) -0.0571(8) 0.051(3) Uani 1 1 d . . . . .
N9 N -0.1226(10) 0.8002(15) -0.0964(7) 0.051(3) Uani 1 1 d . . . . .
N6 N 0.6146(10) 0.5572(13) 0.2918(8) 0.053(3) Uani 1 1 d . . . . .
N7 N -0.0907(10) 0.6598(15) 0.0158(7) 0.051(3) Uani 1 1 d . . . . .
C2 C 0.4435(12) 0.2650(16) 0.3961(10) 0.049(3) Uani 1 1 d . . . . .
C19 C -0.0037(11) 0.7475(15) 0.0128(8) 0.041(3) Uani 1 1 d . . . . .
N11 N 0.0653(9) 0.6390(13) 0.1410(7) 0.048(3) Uani 1 1 d . . . . .
N4 N 0.4899(10) 0.1689(14) 0.5511(7) 0.049(3) Uani 1 1 d . . . . .
C9 C 0.7825(13) 0.7011(17) 0.3115(9) 0.050(3) Uani 1 1 d . . . . .
N8 N -0.1659(10) 0.6991(16) -0.0543(8) 0.060(3) Uani 1 1 d . . . . .
N3 N 0.5718(14) 0.2117(15) 0.6137(9) 0.067(4) Uani 1 1 d . . . . .
C1 C 0.5037(13) 0.2533(17) 0.4857(8) 0.047(3) Uani 1 1 d . . . . .
C6 C 0.4534(12) 0.407(2) 0.2691(10) 0.063(4) Uani 1 1 d . . . . .
C20 C 0.0901(11) 0.7313(16) 0.0777(9) 0.047(3) Uani 1 1 d . . . . .
C35 C -0.3224(17) 0.0018(17) 0.4216(11) 0.072(5) Uani 1 1 d . . . . .
H35 H -0.359551 -0.056170 0.457970 0.087 Uiso 1 1 calc R U . . .
C17 C 0.9919(17) 1.007(2) 0.2001(15) 0.083(6) Uani 1 1 d . . . . .
H17 H 1.035272 1.075010 0.174963 0.100 Uiso 1 1 calc R U . . .
C28 C -0.2424(13) 0.3309(19) 0.1692(10) 0.055(4) Uani 1 1 d . . . . .
C24 C 0.1289(11) 0.6175(16) 0.2128(9) 0.049(3) Uani 1 1 d . . . . .
C7 C 0.5187(14) 0.5167(19) 0.2334(10) 0.063(4) Uani 1 1 d . . . . .
C10 C 0.8184(12) 0.6477(17) 0.3992(11) 0.056(4) Uani 1 1 d . . . . .
C21 C 0.1909(11) 0.8012(18) 0.0903(11) 0.055(4) Uani 1 1 d . . . . .
H21 H 0.211789 0.865020 0.048457 0.066 Uiso 1 1 calc R U . . .
C8 C 0.6885(13) 0.6502(18) 0.2631(11) 0.057(4) Uani 1 1 d . . . . .
H8 H 0.674748 0.682190 0.206285 0.069 Uiso 1 1 calc R U . . .
C4 C 0.3091(13) 0.220(2) 0.2738(11) 0.068(5) Uani 1 1 d . . . . .
H4 H 0.249876 0.166982 0.245350 0.082 Uiso 1 1 calc R U . . .
C32 C -0.2265(15) 0.199(2) 0.3159(11) 0.063(4) Uani 1 1 d . . . . .
C5 C 0.3616(13) 0.329(2) 0.2331(11) 0.071(5) Uani 1 1 d . . . . .
H5 H 0.333173 0.351811 0.176740 0.085 Uiso 1 1 calc R U . . .
C11 C 0.9243(14) 0.690(2) 0.4373(13) 0.072(5) Uani 1 1 d . . . . .
H11 H 0.949162 0.652371 0.491691 0.086 Uiso 1 1 calc R U . . .
C16 C 0.900(2) 0.969(2) 0.1583(12) 0.079(6) Uani 1 1 d . . . . .
H16 H 0.880927 1.010061 0.104058 0.095 Uiso 1 1 calc R U . . .
C14 C 0.8581(14) 0.8091(18) 0.2736(12) 0.062(4) Uani 1 1 d . . . . .
C33 C -0.1768(16) 0.177(2) 0.3999(10) 0.067(5) Uani 1 1 d . . . . .
H33 H -0.115100 0.233506 0.420779 0.081 Uiso 1 1 calc R U . . .
C3 C 0.3492(12) 0.191(2) 0.3626(11) 0.060(4) Uani 1 1 d . . . . .
H3 H 0.313194 0.125186 0.395567 0.072 Uiso 1 1 calc R U . . .
C30 C -0.3801(14) 0.148(2) 0.1993(13) 0.076(5) Uani 1 1 d . . . . .
H30 H -0.445501 0.097967 0.181084 0.091 Uiso 1 1 calc R U . . .
C27 C -0.1820(13) 0.3053(18) 0.2581(11) 0.055(4) Uani 1 1 d . . . . .
C31 C -0.3244(14) 0.1204(19) 0.2850(15) 0.073(5) Uani 1 1 d . . . . .
C23 C 0.2330(11) 0.679(2) 0.2224(10) 0.058(4) Uani 1 1 d . . . . .
H23 H 0.284395 0.653433 0.269080 0.070 Uiso 1 1 calc R U . . .
C26 C -0.0769(13) 0.370(2) 0.2831(11) 0.061(4) Uani 1 1 d . . . . .
H26 H -0.042695 0.348299 0.338151 0.074 Uiso 1 1 calc R U . . .
C29 C -0.3397(13) 0.247(2) 0.1442(12) 0.064(4) Uani 1 1 d . . . . .
H29 H -0.376954 0.259148 0.089065 0.077 Uiso 1 1 calc R U . . .
C13 C 0.9568(16) 0.8471(18) 0.3168(13) 0.070(5) Uani 1 1 d . . . . .
C15 C 0.8252(15) 0.866(2) 0.1904(12) 0.067(4) Uani 1 1 d . . . . .
H15 H 0.758854 0.838572 0.158346 0.080 Uiso 1 1 calc R U . . .
C18 C 1.034(2) 0.949(2) 0.2862(14) 0.089(6) Uani 1 1 d . . . . .
H18 H 1.101777 0.974977 0.316667 0.107 Uiso 1 1 calc R U . . .
C36 C -0.3641(16) 0.022(3) 0.3382(14) 0.080(5) Uani 1 1 d . . . . .
H36 H -0.424210 -0.036466 0.316122 0.096 Uiso 1 1 calc R U . . .
C22 C 0.2596(15) 0.778(2) 0.1635(12) 0.069(4) Uani 1 1 d . . . . .
H22 H 0.325927 0.829694 0.173348 0.083 Uiso 1 1 calc R U . . .
C12 C 0.9926(16) 0.782(3) 0.3998(13) 0.080(5) Uani 1 1 d . . . . .
H12 H 1.062790 0.803118 0.427687 0.096 Uiso 1 1 calc R U . . .
C34 C -0.2182(19) 0.073(2) 0.4528(15) 0.083(6) Uani 1 1 d . . . . .
H34 H -0.180468 0.049865 0.506446 0.099 Uiso 1 1 calc R U . . .

loop_
_atom_site_aniso_label
_atom_site_aniso_U_11
_atom_site_aniso_U_22
_atom_site_aniso_U_33
_atom_site_aniso_U_23
_atom_site_aniso_U_13
_atom_site_aniso_U_12
Cu2 0.0502(11) 0.0488(12) 0.0465(11) 0.0050(8) 0.0019(8) -0.0005(9)
Cu1 0.0531(11) 0.0464(12) 0.0527(11) 0.0039(9) 0.0038(8) -0.0033(9)
O1 0.055(6) 0.058(7) 0.060(6) 0.017(5) 0.005(5) -0.011(5)
N1 0.044(6) 0.039(6) 0.065(7) -0.001(5) 0.000(5) -0.003(5)
O3 0.060(6) 0.057(7) 0.063(6) 0.010(5) -0.002(5) -0.005(5)
O4 0.072(7) 0.086(8) 0.048(6) -0.001(6) -0.008(5) 0.000(6)
N5 0.058(7) 0.044(7) 0.053(7) 0.001(5) 0.001(5) 0.015(6)
C25 0.051(7) 0.025(6) 0.044(6) 0.015(5) 0.002(5) -0.004(5)
N12 0.058(7) 0.038(7) 0.066(8) -0.004(5) -0.002(6) 0.007(6)
O2 0.088(8) 0.085(9) 0.060(7) 0.040(6) 0.003(6) 0.001(7)
N2 0.063(8) 0.058(8) 0.053(7) 0.013(6) -0.017(6) -0.014(6)
N10 0.064(7) 0.036(6) 0.051(7) 0.007(5) 0.001(5) 0.004(5)
N9 0.051(7) 0.062(8) 0.036(6) 0.010(5) -0.005(5) 0.001(6)
N6 0.047(6) 0.041(7) 0.073(8) 0.014(6) 0.011(6) 0.004(5)
N7 0.055(7) 0.058(7) 0.037(6) 0.001(5) -0.002(5) -0.010(6)
C2 0.055(8) 0.043(8) 0.052(8) 0.002(6) 0.019(6) -0.001(6)
C19 0.041(6) 0.038(7) 0.042(7) 0.003(5) 0.000(5) 0.005(5)
N11 0.048(6) 0.043(6) 0.049(7) -0.003(5) -0.004(5) 0.004(5)
N4 0.052(6) 0.048(7) 0.046(6) 0.005(5) 0.000(5) -0.001(5)
C9 0.054(8) 0.048(8) 0.052(8) -0.004(6) 0.021(6) 0.001(6)
N8 0.047(7) 0.073(9) 0.053(7) 0.012(6) -0.016(5) -0.003(6)
N3 0.089(10) 0.048(8) 0.063(8) 0.015(6) 0.007(7) -0.025(7)
C1 0.052(7) 0.054(8) 0.030(7) -0.004(6) -0.016(6) 0.005(7)
C6 0.041(7) 0.091(13) 0.055(9) -0.010(8) 0.003(6) 0.016(8)
C20 0.044(7) 0.040(7) 0.056(8) -0.016(6) 0.008(6) -0.010(6)
C35 0.120(14) 0.035(8) 0.062(9) 0.012(7) 0.011(9) -0.026(9)
C17 0.088(13) 0.049(11) 0.125(17) 0.031(11) 0.058(13) 0.008(10)
C28 0.055(8) 0.059(9) 0.050(8) -0.005(7) 0.003(6) 0.004(7)
C24 0.044(7) 0.042(7) 0.058(8) -0.002(6) 0.000(6) -0.003(6)
C7 0.072(10) 0.055(9) 0.059(9) -0.019(8) -0.004(7) 0.024(8)
C10 0.046(7) 0.047(8) 0.074(10) 0.001(7) 0.006(7) -0.001(7)
C21 0.036(7) 0.060(9) 0.067(9) 0.004(7) 0.002(6) -0.003(6)
C8 0.065(9) 0.046(8) 0.062(9) 0.001(7) 0.009(7) 0.013(7)
C4 0.045(8) 0.091(13) 0.067(10) -0.001(9) -0.005(7) -0.014(8)
C32 0.069(10) 0.051(9) 0.072(11) 0.007(8) 0.019(8) 0.020(8)
C5 0.054(9) 0.098(14) 0.060(10) -0.001(9) 0.001(7) -0.011(9)
C11 0.061(10) 0.069(11) 0.087(13) 0.014(9) 0.015(9) -0.011(8)
C16 0.132(18) 0.047(9) 0.068(11) 0.019(8) 0.051(12) 0.014(11)
C14 0.066(10) 0.041(8) 0.083(11) 0.018(8) 0.026(9) 0.012(8)
C33 0.092(12) 0.066(10) 0.050(9) 0.010(8) 0.029(8) 0.007(9)
C3 0.041(7) 0.063(9) 0.071(10) 0.010(8) -0.006(7) 0.007(7)
C30 0.054(9) 0.076(13) 0.097(14) 0.001(11) 0.012(9) -0.014(9)
C27 0.051(8) 0.045(8) 0.072(10) 0.006(7) 0.018(7) 0.005(7)
C31 0.055(9) 0.043(9) 0.126(17) -0.003(10) 0.035(10) 0.005(8)
C23 0.035(7) 0.070(10) 0.065(9) -0.007(8) -0.007(6) 0.001(7)
C26 0.061(9) 0.070(11) 0.056(9) -0.006(8) 0.023(7) -0.006(8)
C29 0.051(8) 0.063(10) 0.075(11) -0.001(9) -0.005(7) 0.009(8)
C13 0.075(11) 0.038(8) 0.100(14) -0.004(8) 0.019(9) -0.012(8)
C15 0.066(10) 0.064(11) 0.076(11) 0.011(9) 0.028(8) -0.014(9)
C18 0.116(17) 0.068(13) 0.088(14) -0.016(10) 0.031(12) 0.000(12)
C36 0.075(11) 0.066(12) 0.103(14) -0.010(11) 0.030(10) 0.019(10)
C22 0.072(11) 0.062(10) 0.073(11) -0.012(8) 0.009(9) -0.009(9)
C12 0.070(11) 0.092(15) 0.080(13) 0.003(11) 0.018(9) -0.009(11)
C34 0.103(15) 0.057(11) 0.098(14) 0.020(10) 0.047(12) 0.023(10)

loop_
_atom_type_symbol
_atom_type_description
_atom_type_scat_dispersion_real
_atom_type_scat_dispersion_imag
_atom_type_scat_source
C C 0.0181 0.0091 'International Tables Vol C Tables 4.2.6.8 and 6.1.1.4'
H H 0.0000 0.0000 'International Tables Vol C Tables 4.2.6.8 and 6.1.1.4'
Cu Cu -1.9646 0.5888 'International Tables Vol C Tables 4.2.6.8 and 6.1.1.4'
N N 0.0311 0.0180 'International Tables Vol C Tables 4.2.6.8 and 6.1.1.4'
O O 0.0492 0.0322 'International Tables Vol C Tables 4.2.6.8 and 6.1.1.4'

loop_
_geom_angle_atom_site_label_1
_geom_angle_atom_site_label_2
_geom_angle_atom_site_label_3
_geom_angle
_geom_angle_site_symmetry_1
_geom_angle_site_symmetry_3
_geom_angle_publ_flag
O3 Cu2 N12 93.8(5) . . ?
O3 Cu2 N10 97.7(5) . 2_545 ?
O3 Cu2 N7 104.1(5) . . ?
O3 Cu2 N11 171.6(5) . . ?
N12 Cu2 N10 92.9(5) . 2_545 ?
N12 Cu2 N7 159.0(5) . . ?
N12 Cu2 N11 81.3(5) . . ?
N7 Cu2 N10 95.5(5) . 2_545 ?
N11 Cu2 N10 89.3(5) . 2_545 ?
N11 Cu2 N7 79.6(5) . . ?
O1 Cu1 N1 102.5(5) . . ?
O1 Cu1 N5 166.1(5) . . ?
O1 Cu1 N6 93.5(5) . . ?
O1 Cu1 N4 101.4(5) . 2_656 ?
N1 Cu1 N4 94.1(5) . 2_656 ?
N5 Cu1 N1 79.6(5) . . ?
N5 Cu1 N4 92.0(5) . 2_656 ?
N6 Cu1 N1 160.3(5) . . ?
N6 Cu1 N5 82.1(5) . . ?
N6 Cu1 N4 93.8(5) . 2_656 ?
C10 O1 Cu1 127.1(10) . . ?
N2 N1 Cu1 140.1(10) . . ?
N2 N1 C1 106.3(12) . . ?
C1 N1 Cu1 113.5(9) . . ?
C28 O3 Cu2 127.2(10) . . ?
C2 N5 Cu1 122.2(10) . . ?
C2 N5 C6 122.0(14) . . ?
C6 N5 Cu1 115.8(11) . . ?
O4 C25 N12 124.8(12) . . ?
O4 C25 C24 123.0(12) . . ?
N12 C25 C24 112.1(10) . . ?
C25 N12 Cu2 114.5(9) . . ?
C26 N12 Cu2 127.0(12) . . ?
C26 N12 C25 118.5(13) . . ?
N3 N2 N1 106.9(12) . . ?
N9 N10 Cu2 116.7(8) . 2 ?
C19 N10 Cu2 138.1(10) . 2 ?
C19 N10 N9 105.1(11) . . ?
N8 N9 N10 110.5(10) . . ?
C7 N6 Cu1 115.5(11) . . ?
C8 N6 Cu1 126.4(11) . . ?
C8 N6 C7 118.0(14) . . ?
C19 N7 Cu2 112.6(9) . . ?
C19 N7 N8 105.9(12) . . ?
N8 N7 Cu2 141.4(10) . . ?
N5 C2 C1 108.8(13) . . ?
N5 C2 C3 123.4(14) . . ?
C3 C2 C1 127.6(14) . . ?
N10 C19 C20 130.9(13) . . ?
N7 C19 N10 110.0(12) . . ?
N7 C19 C20 118.9(13) . . ?
C20 N11 Cu2 117.6(9) . . ?
C24 N11 Cu2 118.3(10) . . ?
C24 N11 C20 124.1(12) . . ?
N3 N4 Cu1 113.1(9) . 2_646 ?
C1 N4 Cu1 142.5(10) . 2_646 ?
C1 N4 N3 104.4(12) . . ?
C10 C9 C14 116.9(14) . . ?
C8 C9 C10 122.6(14) . . ?
C8 C9 C14 120.4(15) . . ?
N9 N8 N7 108.4(11) . . ?
N2 N3 N4 111.1(12) . . ?
N1 C1 C2 115.8(13) . . ?
N4 C1 N1 111.3(11) . . ?
N4 C1 C2 132.8(14) . . ?
N5 C6 C7 113.8(14) . . ?
C5 C6 N5 115.2(17) . . ?
C5 C6 C7 131.0(16) . . ?
N11 C20 C19 110.3(12) . . ?
N11 C20 C21 116.9(13) . . ?
C21 C20 C19 132.4(15) . . ?
C36 C35 H35 120.9 . . ?
C36 C35 C34 118.2(17) . . ?
C34 C35 H35 120.9 . . ?
C16 C17 H17 117.9 . . ?
C16 C17 C18 124.2(18) . . ?
C18 C17 H17 117.9 . . ?
O3 C28 C27 123.8(14) . . ?
O3 C28 C29 118.2(14) . . ?
C29 C28 C27 118.0(15) . . ?
N11 C24 C25 113.7(12) . . ?
N11 C24 C23 118.5(14) . . ?
C23 C24 C25 127.3(13) . . ?
O2 C7 N6 125.5(18) . . ?
O2 C7 C6 122.5(15) . . ?
C6 C7 N6 112.0(13) . . ?
O1 C10 C9 124.6(13) . . ?
O1 C10 C11 117.9(15) . . ?
C11 C10 C9 117.3(14) . . ?
C20 C21 H21 120.0 . . ?
C22 C21 C20 120.0(16) . . ?
C22 C21 H21 120.0 . . ?
N6 C8 C9 124.7(15) . . ?
N6 C8 H8 117.6 . . ?
C9 C8 H8 117.6 . . ?
C5 C4 H4 121.4 . . ?
C5 C4 C3 117.3(15) . . ?
C3 C4 H4 121.4 . . ?
C33 C32 C27 121.6(17) . . ?
C33 C32 C31 120.1(17) . . ?
C31 C32 C27 118.3(16) . . ?
C6 C5 H5 117.4 . . ?
C4 C5 C6 125.1(17) . . ?
C4 C5 H5 117.4 . . ?
C10 C11 H11 117.9 . . ?
C12 C11 C10 124.1(19) . . ?
C12 C11 H11 117.9 . . ?
C17 C16 H16 118.3 . . ?
C17 C16 C15 123.4(19) . . ?
C15 C16 H16 118.3 . . ?
C13 C14 C9 121.1(16) . . ?
C13 C14 C15 120.3(16) . . ?
C15 C14 C9 118.6(16) . . ?
C32 C33 H33 119.6 . . ?
C34 C33 C32 121(2) . . ?
C34 C33 H33 119.6 . . ?
C2 C3 C4 116.6(15) . . ?
C2 C3 H3 121.7 . . ?
C4 C3 H3 121.7 . . ?
C31 C30 H30 118.9 . . ?
C29 C30 H30 118.9 . . ?
C29 C30 C31 122.2(16) . . ?
C32 C27 C28 119.6(15) . . ?
C26 C27 C28 120.8(15) . . ?
C26 C27 C32 119.2(16) . . ?
C32 C31 C30 120.4(17) . . ?
C36 C31 C32 118(2) . . ?
C36 C31 C30 121.6(18) . . ?
C24 C23 H23 120.4 . . ?
C22 C23 C24 119.2(15) . . ?
C22 C23 H23 120.4 . . ?
N12 C26 C27 125.8(16) . . ?
N12 C26 H26 117.1 . . ?
C27 C26 H26 117.1 . . ?
C28 C29 H29 119.2 . . ?
C30 C29 C28 121.5(16) . . ?
C30 C29 H29 119.2 . . ?
C14 C13 C18 125(2) . . ?
C14 C13 C12 120.0(17) . . ?
C18 C13 C12 114.9(19) . . ?
C16 C15 H15 122.1 . . ?
C14 C15 C16 115.9(18) . . ?
C14 C15 H15 122.1 . . ?
C17 C18 H18 124.5 . . ?
C13 C18 C17 111(2) . . ?
C13 C18 H18 124.5 . . ?
C35 C36 H36 117.8 . . ?
C31 C36 C35 124(2) . . ?
C31 C36 H36 117.8 . . ?
C21 C22 H22 119.7 . . ?
C23 C22 C21 120.6(16) . . ?
C23 C22 H22 119.7 . . ?
C11 C12 C13 120.3(19) . . ?
C11 C12 H12 119.9 . . ?
C13 C12 H12 119.9 . . ?
C35 C34 H34 121.1 . . ?
C33 C34 C35 118(2) . . ?
C33 C34 H34 121.1 . . ?

loop_
_geom_bond_atom_site_label_1
_geom_bond_atom_site_label_2
_geom_bond_distance
_geom_bond_site_symmetry_2
_geom_bond_publ_flag
Cu2 O3 1.888(11) . ?
Cu2 N12 1.941(13) . ?
Cu2 N10 2.337(13) 2_545 ?
Cu2 N7 2.025(12) . ?
Cu2 N11 1.975(12) . ?
Cu1 O1 1.896(10) . ?
Cu1 N1 2.016(13) . ?
Cu1 N5 1.936(13) . ?
Cu1 N6 1.906(12) . ?
Cu1 N4 2.293(12) 2_656 ?
O1 C10 1.293(18) . ?
N1 N2 1.334(17) . ?
N1 C1 1.37(2) . ?
O3 C28 1.299(19) . ?
O4 C25 1.204(15) . ?
N5 C2 1.333(19) . ?
N5 C6 1.387(19) . ?
C25 N12 1.437(17) . ?
C25 C24 1.486(18) . ?
N12 C26 1.29(2) . ?
O2 C7 1.197(19) . ?
N2 N3 1.331(19) . ?
N10 N9 1.364(17) . ?
N10 C19 1.345(18) . ?
N9 N8 1.274(18) . ?
N6 C7 1.44(2) . ?
N6 C8 1.35(2) . ?
N7 C19 1.326(19) . ?
N7 N8 1.385(15) . ?
C2 C1 1.504(18) . ?
C2 C3 1.37(2) . ?
C19 C20 1.439(19) . ?
N11 C20 1.355(19) . ?
N11 C24 1.298(18) . ?
N4 N3 1.364(18) . ?
N4 C1 1.30(2) . ?
C9 C10 1.47(2) . ?
C9 C8 1.37(2) . ?
C9 C14 1.51(2) . ?
C6 C7 1.42(3) . ?
C6 C5 1.38(2) . ?
C20 C21 1.371(19) . ?
C35 H35 0.9300 . ?
C35 C36 1.35(3) . ?
C35 C34 1.45(3) . ?
C17 H17 0.9300 . ?
C17 C16 1.27(3) . ?
C17 C18 1.47(3) . ?
C28 C27 1.51(2) . ?
C28 C29 1.42(2) . ?
C24 C23 1.376(19) . ?
C10 C11 1.40(2) . ?
C21 H21 0.9300 . ?
C21 C22 1.35(2) . ?
C8 H8 0.9300 . ?
C4 H4 0.9300 . ?
C4 C5 1.37(3) . ?
C4 C3 1.44(2) . ?
C32 C33 1.39(2) . ?
C32 C27 1.46(2) . ?
C32 C31 1.42(3) . ?
C5 H5 0.9300 . ?
C11 H11 0.9300 . ?
C11 C12 1.36(3) . ?
C16 H16 0.9300 . ?
C16 C15 1.44(2) . ?
C14 C13 1.35(3) . ?
C14 C15 1.41(3) . ?
C33 H33 0.9300 . ?
C33 C34 1.39(2) . ?
C3 H3 0.9300 . ?
C30 H30 0.9300 . ?
C30 C31 1.45(3) . ?
C30 C29 1.37(3) . ?
C27 C26 1.42(2) . ?
C31 C36 1.35(3) . ?
C23 H23 0.9300 . ?
C23 C22 1.34(3) . ?
C26 H26 0.9300 . ?
C29 H29 0.9300 . ?
C13 C18 1.44(3) . ?
C13 C12 1.44(3) . ?
C15 H15 0.9300 . ?
C18 H18 0.9300 . ?
C36 H36 0.9300 . ?
C22 H22 0.9300 . ?
C12 H12 0.9300 . ?
C34 H34 0.9300 . ?

loop_
_geom_torsion_atom_site_label_1
_geom_torsion_atom_site_label_2
_geom_torsion_atom_site_label_3
_geom_torsion_atom_site_label_4
_geom_torsion
_geom_torsion_site_symmetry_1
_geom_torsion_site_symmetry_2
_geom_torsion_site_symmetry_3
_geom_torsion_site_symmetry_4
_geom_torsion_publ_flag
Cu2 O3 C28 C27 17(2) . . . . ?
Cu2 O3 C28 C29 -165.7(12) . . . . ?
Cu2 N12 C26 C27 1(2) . . . . ?
Cu2 N10 N9 N8 -178.0(10) 2 . . . ?
Cu2 N10 C19 N7 178.5(11) 2 . . . ?
Cu2 N10 C19 C20 -5(3) 2 . . . ?
Cu2 N7 C19 N10 -179.3(9) . . . . ?
Cu2 N7 C19 C20 3.7(17) . . . . ?
Cu2 N7 N8 N9 177.8(13) . . . . ?
Cu2 N11 C20 C19 11.0(15) . . . . ?
Cu2 N11 C20 C21 -175.3(11) . . . . ?
Cu2 N11 C24 C25 -1.8(16) . . . . ?
Cu2 N11 C24 C23 170.6(11) . . . . ?
Cu1 O1 C10 C9 -5(2) . . . . ?
Cu1 O1 C10 C11 -179.8(12) . . . . ?
Cu1 N1 N2 N3 177.0(13) . . . . ?
Cu1 N1 C1 C2 2.8(16) . . . . ?
Cu1 N1 C1 N4 -179.1(10) . . . . ?
Cu1 N5 C2 C1 1.1(16) . . . . ?
Cu1 N5 C2 C3 176.1(12) . . . . ?
Cu1 N5 C6 C7 2.5(17) . . . . ?
Cu1 N5 C6 C5 -179.2(12) . . . . ?
Cu1 N6 C7 O2 172.2(14) . . . . ?
Cu1 N6 C7 C6 -9.5(16) . . . . ?
Cu1 N6 C8 C9 3(2) . . . . ?
Cu1 N4 N3 N2 178.9(11) 2_646 . . . ?
Cu1 N4 C1 N1 -177.5(11) 2_646 . . . ?
Cu1 N4 C1 C2 0(3) 2_646 . . . ?
O1 C10 C11 C12 178.9(18) . . . . ?
N1 Cu1 O1 C10 178.0(13) . . . . ?
N1 N2 N3 N4 -0.8(19) . . . . ?
O3 C28 C27 C32 175.9(14) . . . . ?
O3 C28 C27 C26 -11(2) . . . . ?
O3 C28 C29 C30 -175.8(16) . . . . ?
O4 C25 N12 Cu2 -171.1(12) . . . . ?
O4 C25 N12 C26 9(2) . . . . ?
O4 C25 C24 N11 174.0(14) . . . . ?
O4 C25 C24 C23 2(2) . . . . ?
N5 Cu1 O1 C10 81(3) . . . . ?
N5 C2 C1 N1 -2.5(18) . . . . ?
N5 C2 C1 N4 179.9(16) . . . . ?
N5 C2 C3 C4 7(2) . . . . ?
N5 C6 C7 O2 -177.2(15) . . . . ?
N5 C6 C7 N6 4.4(19) . . . . ?
N5 C6 C5 C4 -1(3) . . . . ?
C25 N12 C26 C27 -178.9(15) . . . . ?
C25 C24 C23 C22 -178.8(15) . . . . ?
N12 Cu2 O3 C28 -11.3(13) . . . . ?
N12 C25 C24 N11 -1.8(17) . . . . ?
N12 C25 C24 C23 -173.4(15) . . . . ?
N2 N1 C1 C2 179.3(13) . . . . ?
N2 N1 C1 N4 -2.5(18) . . . . ?
N10 Cu2 O3 C28 82.2(13) 2_545 . . . ?
N10 N9 N8 N7 -1.0(18) . . . . ?
N10 C19 C20 N11 174.3(14) . . . . ?
N10 C19 C20 C21 2(3) . . . . ?
N9 N10 C19 N7 1.5(16) . . . . ?
N9 N10 C19 C20 178.1(15) . . . . ?
N6 Cu1 O1 C10 9.6(13) . . . . ?
N7 Cu2 O3 C28 179.8(12) . . . . ?
N7 C19 C20 N11 -9.5(19) . . . . ?
N7 C19 C20 C21 178.2(16) . . . . ?
C2 N5 C6 C7 -176.5(13) . . . . ?
C2 N5 C6 C5 2(2) . . . . ?
C19 N10 N9 N8 -0.3(16) . . . . ?
C19 N7 N8 N9 1.9(17) . . . . ?
C19 C20 C21 C22 171.5(16) . . . . ?
N11 C20 C21 C22 0(2) . . . . ?
N11 C24 C23 C22 10(2) . . . . ?
N4 Cu1 O1 C10 -85.1(13) 2_656 . . . ?
C9 C10 C11 C12 3(3) . . . . ?
C9 C14 C13 C18 -179.8(16) . . . . ?
C9 C14 C13 C12 1(3) . . . . ?
C9 C14 C15 C16 179.6(15) . . . . ?
N8 N7 C19 N10 -2.1(16) . . . . ?
N8 N7 C19 C20 -179.1(13) . . . . ?
N3 N4 C1 N1 2.0(18) . . . . ?
N3 N4 C1 C2 179.7(17) . . . . ?
C1 N1 N2 N3 2.0(17) . . . . ?
C1 C2 C3 C4 -178.9(15) . . . . ?
C1 N4 N3 N2 -0.7(19) . . . . ?
C6 N5 C2 C1 180.0(13) . . . . ?
C6 N5 C2 C3 -5(2) . . . . ?
C20 N11 C24 C25 -179.4(12) . . . . ?
C20 N11 C24 C23 -7(2) . . . . ?
C20 C21 C22 C23 4(3) . . . . ?
C17 C16 C15 C14 1(3) . . . . ?
C28 C27 C26 N12 2(3) . . . . ?
C24 C25 N12 Cu2 4.6(14) . . . . ?
C24 C25 N12 C26 -175.1(13) . . . . ?
C24 N11 C20 C19 -171.4(13) . . . . ?
C24 N11 C20 C21 2(2) . . . . ?
C24 C23 C22 C21 -8(3) . . . . ?
C7 N6 C8 C9 178.6(14) . . . . ?
C7 C6 C5 C4 176.7(18) . . . . ?
C10 C9 C8 N6 6(2) . . . . ?
C10 C9 C14 C13 4(2) . . . . ?
C10 C9 C14 C15 -178.3(15) . . . . ?
C10 C11 C12 C13 2(3) . . . . ?
C8 N6 C7 O2 -4(2) . . . . ?
C8 N6 C7 C6 174.3(13) . . . . ?
C8 C9 C10 O1 -5(2) . . . . ?
C8 C9 C10 C11 170.2(15) . . . . ?
C8 C9 C14 C13 -172.4(16) . . . . ?
C8 C9 C14 C15 5(2) . . . . ?
C32 C33 C34 C35 -8(3) . . . . ?
C32 C27 C26 N12 174.5(16) . . . . ?
C32 C31 C36 C35 6(3) . . . . ?
C5 C6 C7 O2 5(3) . . . . ?
C5 C6 C7 N6 -173.6(17) . . . . ?
C5 C4 C3 C2 -6(3) . . . . ?
C16 C17 C18 C13 -1(3) . . . . ?
C14 C9 C10 O1 178.7(14) . . . . ?
C14 C9 C10 C11 -6(2) . . . . ?
C14 C9 C8 N6 -178.1(14) . . . . ?
C14 C13 C18 C17 -1(3) . . . . ?
C14 C13 C12 C11 -4(3) . . . . ?
C33 C32 C27 C28 -176.7(15) . . . . ?
C33 C32 C27 C26 10(2) . . . . ?
C33 C32 C31 C30 176.5(16) . . . . ?
C33 C32 C31 C36 -2(2) . . . . ?
C3 C2 C1 N1 -177.3(15) . . . . ?
C3 C2 C1 N4 5(3) . . . . ?
C3 C4 C5 C6 4(3) . . . . ?
C30 C31 C36 C35 -173.0(18) . . . . ?
C27 C28 C29 C30 2(3) . . . . ?
C27 C32 C33 C34 -178.1(16) . . . . ?
C27 C32 C31 C30 -2(2) . . . . ?
C27 C32 C31 C36 179.3(15) . . . . ?
C31 C32 C33 C34 4(3) . . . . ?
C31 C32 C27 C28 2(2) . . . . ?
C31 C32 C27 C26 -171.5(15) . . . . ?
C31 C30 C29 C28 -2(3) . . . . ?
C29 C28 C27 C32 -2(2) . . . . ?
C29 C28 C27 C26 171.4(15) . . . . ?
C29 C30 C31 C32 2(3) . . . . ?
C29 C30 C31 C36 -179.1(18) . . . . ?
C13 C14 C15 C16 -3(3) . . . . ?
C15 C14 C13 C18 2(3) . . . . ?
C15 C14 C13 C12 -176.5(18) . . . . ?
C18 C17 C16 C15 1(3) . . . . ?
C18 C13 C12 C11 176.6(19) . . . . ?
C36 C35 C34 C33 11(3) . . . . ?
C12 C13 C18 C17 178.5(17) . . . . ?
C34 C35 C36 C31 -10(3) . . . . ?

loop_
_smtbx_masks_void_nr
_smtbx_masks_void_average_x
_smtbx_masks_void_average_y
_smtbx_masks_void_average_z
_smtbx_masks_void_volume
_smtbx_masks_void_count_electrons
_smtbx_masks_void_content
1 0.500 -0.087 0.000 179.9 49.1 ?
